data_7113571
loop_
_publ_author_name
'Liang, Jing'
'Wang, Yu'
'Yu, Jihong'
'Li, Yi'
'Xu, Ruren'

_publ_section_title
;
 Synthesis and structure of a new layered zinc phosphite (C5H6N2)Zn(HPO3)
 containing helical chains
;
_journal_coden_ASTM CHCOFS
_journal_issue 7
_journal_name_full
;
 Chemical Communications (Cambridge, United Kingdom)
;
_journal_page_first 882
_journal_page_last 883
_journal_paper_doi 10.1039/b212181f
_journal_year 2003
_chemical_formula_sum 'C5 H7 N2 O3 P Zn'
_chemical_formula_weight 239.47
_space_group_IT_number 14
_symmetry_cell_setting monoclinic
_symmetry_space_group_name_Hall '-P 2ybc'
_symmetry_space_group_name_H-M 'P 1 21/c 1'
_atom_sites_solution_hydrogens geom
_atom_sites_solution_primary direct
_atom_sites_solution_secondary difmap
_audit_creation_method SHELXL-97
_cell_angle_alpha 90.00
_cell_angle_beta 111.585(2)
_cell_angle_gamma 90.00
_cell_formula_units_Z 4
_cell_length_a 11.3477(4)
_cell_length_b 7.1079(3)
_cell_length_c 10.4259(4)
_cell_measurement_temperature 293(2)
_cell_volume 781.96(5)
_computing_cell_refinement 'Bruker SMART'
_computing_data_collection 'Bruker SMART'
_computing_data_reduction 'Bruker SMART'
_computing_molecular_graphics SHELXL-97
_computing_structure_refinement 'SHELXL-97 (Sheldrick, 1997)'
_computing_structure_solution 'SHELXS-97 (Sheldrick, 1990)'
_diffrn_ambient_temperature 293(2)
_diffrn_measured_fraction_theta_full 0.999
_diffrn_measured_fraction_theta_max 0.999
_diffrn_radiation_monochromator graphite
_diffrn_radiation_source 'fine-focus sealed tube'
_diffrn_radiation_type MoK\a
_diffrn_radiation_wavelength 0.71073
_diffrn_reflns_av_R_equivalents 0.0710
_diffrn_reflns_av_sigmaI/netI 0.0485
_diffrn_reflns_limit_h_max 12
_diffrn_reflns_limit_h_min -12
_diffrn_reflns_limit_k_max 7
_diffrn_reflns_limit_k_min -5
_diffrn_reflns_limit_l_max 8
_diffrn_reflns_limit_l_min -11
_diffrn_reflns_number 3557
_diffrn_reflns_theta_full 23.24
_diffrn_reflns_theta_max 23.24
_diffrn_reflns_theta_min 1.93
_exptl_absorpt_coefficient_mu 3.309
_exptl_absorpt_correction_type none
_exptl_crystal_colour colourless
_exptl_crystal_density_diffrn 2.034
_exptl_crystal_density_method 'not measured'
_exptl_crystal_description plate
_exptl_crystal_F_000 480
_exptl_crystal_size_max 0.08
_exptl_crystal_size_mid 0.06
_exptl_crystal_size_min 0.04
_refine_diff_density_max 0.390
_refine_diff_density_min -0.561
_refine_diff_density_rms 0.117
_refine_ls_extinction_method none
_refine_ls_goodness_of_fit_ref 0.686
_refine_ls_hydrogen_treatment mixed
_refine_ls_matrix_type full
_refine_ls_number_parameters 137
_refine_ls_number_reflns 1113
_refine_ls_number_restraints 0
_refine_ls_restrained_S_all 0.686
_refine_ls_R_factor_all 0.0367
_refine_ls_R_factor_gt 0.0308
_refine_ls_shift/su_max 0.000
_refine_ls_shift/su_mean 0.000
_refine_ls_structure_factor_coef Fsqd
_refine_ls_weighting_details 'calc w=1/[\s^2^(Fo^2^)+(0.1000P)^2^+0.0000P] where P=(Fo^2^+2Fc^2^)/3'
_refine_ls_weighting_scheme calc
_refine_ls_wR_factor_gt 0.0809
_refine_ls_wR_factor_ref 0.0861
_reflns_number_gt 966
_reflns_number_total 1113
_reflns_threshold_expression >2sigma(I)
_cod_duplicate_entry 7104039
_cod_data_source_file b212181f.txt
_cod_data_source_block a
_cod_depositor_comments
;
The following automatic conversions were performed:

'_symmetry_cell_setting' value 'Monoclinic' changed to 'monoclinic'
according to
/usr/data/users/saulius/automatic-downloads/retrospective/RSC/lib/dictionaries/cif_core.dic
dictionary named 'cif_core.dic' version 2.4.2 from 2011-04-26.

Automatic conversion script
Id: cif_fix_values 2281 2013-09-26 08:29:07Z andrius 
;
_cod_original_sg_symbol_H-M P2(1)/c
_cod_database_code 7113571

loop_
_symmetry_equiv_pos_as_xyz
'x, y, z'
'-x, y+1/2, -z+1/2'
'-x, -y, -z'
'x, -y-1/2, z-1/2'

loop_
_atom_site_label
_atom_site_type_symbol
_atom_site_fract_x
_atom_site_fract_y
_atom_site_fract_z
_atom_site_U_iso_or_equiv
_atom_site_adp_type
_atom_site_occupancy
_atom_site_symmetry_multiplicity
_atom_site_calc_flag
Zn1 Zn 0.12752(4) -0.96276(6) 0.70892(4) 0.0204(2) Uani 1 1 d
P1 P -0.14636(8) -1.13080(14) 0.58749(10) 0.0193(3) Uani 1 1 d
H1 H -0.234(3) -1.010(5) 0.558(4) 0.015(9) Uiso 1 1 d
O1 O 0.1163(2) -0.8321(4) 0.5418(3) 0.0281(6) Uani 1 1 d
O2 O 0.2004(2) -0.8060(4) 0.8720(3) 0.0275(7) Uani 1 1 d
O3 O -0.0337(3) -1.0529(4) 0.7061(3) 0.0323(7) Uani 1 1 d
C1 C 0.2463(3) -1.3291(5) 0.6653(4) 0.0239(9) Uani 1 1 d
C2 C 0.3461(4) -1.4631(6) 0.7003(5) 0.0303(10) Uani 1 1 d
H2 H 0.339(4) -1.559(7) 0.645(5) 0.039(14) Uiso 1 1 d
C3 C 0.4521(4) -1.4380(6) 0.8147(4) 0.0317(10) Uani 1 1 d
H3 H 0.517(4) -1.518(6) 0.840(5) 0.036(13) Uiso 1 1 d
C4 C 0.4615(4) -1.2801(6) 0.8987(5) 0.0313(10) Uani 1 1 d
H4 H 0.534(4) -1.254(5) 0.983(4) 0.019(9) Uiso 1 1 d
C5 C 0.3640(4) -1.1574(6) 0.8610(4) 0.0291(10) Uani 1 1 d
H5 H 0.365(4) -1.057(6) 0.912(4) 0.024(11) Uiso 1 1 d
N1 N 0.2571(3) -1.1756(4) 0.7453(3) 0.0228(7) Uani 1 1 d
N2 N 0.1435(4) -1.3505(6) 0.5499(4) 0.0330(9) Uani 1 1 d
H6 H 0.137(4) -1.436(6) 0.507(5) 0.018(13) Uiso 1 1 d
H7 H 0.085(4) -1.288(6) 0.538(4) 0.018(12) Uiso 1 1 d

loop_
_atom_site_aniso_label
_atom_site_aniso_U_11
_atom_site_aniso_U_22
_atom_site_aniso_U_33
_atom_site_aniso_U_23
_atom_site_aniso_U_13
_atom_site_aniso_U_12
Zn1 0.0235(3) 0.0243(3) 0.0129(3) -0.00162(17) 0.0062(2) 0.00015(17)
P1 0.0215(5) 0.0226(6) 0.0141(5) 0.0011(4) 0.0068(4) -0.0001(4)
O1 0.0355(15) 0.0352(16) 0.0165(14) 0.0021(12) 0.0131(12) 0.0011(13)
O2 0.0287(14) 0.0338(16) 0.0155(14) -0.0073(12) 0.0030(12) 0.0055(12)
O3 0.0283(15) 0.0481(19) 0.0202(16) -0.0070(13) 0.0086(13) -0.0128(13)
C1 0.030(2) 0.027(2) 0.018(2) 0.0003(17) 0.0119(18) -0.0004(17)
C2 0.036(2) 0.028(3) 0.030(3) -0.002(2) 0.016(2) 0.0053(19)
C3 0.030(2) 0.040(3) 0.027(3) 0.011(2) 0.013(2) 0.014(2)
C4 0.027(2) 0.037(3) 0.027(2) 0.004(2) 0.006(2) -0.0004(19)
C5 0.029(2) 0.029(2) 0.027(2) -0.006(2) 0.0069(19) -0.0044(19)
N1 0.0286(17) 0.0221(18) 0.0179(17) 0.0009(14) 0.0086(14) 0.0025(13)
N2 0.034(2) 0.032(2) 0.027(2) -0.0097(19) 0.0049(18) 0.0069(19)

loop_
_atom_type_symbol
_atom_type_description
_atom_type_scat_dispersion_real
_atom_type_scat_dispersion_imag
_atom_type_scat_source
C C 0.0033 0.0016 'International Tables Vol C Tables 4.2.6.8 and 6.1.1.4'
H H 0.0000 0.0000 'International Tables Vol C Tables 4.2.6.8 and 6.1.1.4'
N N 0.0061 0.0033 'International Tables Vol C Tables 4.2.6.8 and 6.1.1.4'
O O 0.0106 0.0060 'International Tables Vol C Tables 4.2.6.8 and 6.1.1.4'
P P 0.1023 0.0942 'International Tables Vol C Tables 4.2.6.8 and 6.1.1.4'
Zn Zn 0.2839 1.4301 'International Tables Vol C Tables 4.2.6.8 and 6.1.1.4'

loop_
_geom_angle_atom_site_label_1
_geom_angle_atom_site_label_2
_geom_angle_atom_site_label_3
_geom_angle
_geom_angle_site_symmetry_1
_geom_angle_site_symmetry_3
O3 Zn1 O1 113.43(11) . .
O3 Zn1 O2 107.43(12) . .
O1 Zn1 O2 112.20(13) . .
O3 Zn1 N1 111.74(13) . .
O1 Zn1 N1 109.06(12) . .
O2 Zn1 N1 102.46(11) . .
O2 P1 O3 112.23(15) 2_546 .
O2 P1 O1 110.39(16) 2_546 3_536
O3 P1 O1 112.75(16) . 3_536
O2 P1 H1 105.2(16) 2_546 .
O3 P1 H1 107.6(16) . .
O1 P1 H1 108.3(17) 3_536 .
P1 O1 Zn1 138.40(18) 3_536 .
P1 O2 Zn1 128.96(15) 2_556 .
P1 O3 Zn1 129.99(18) . .
N2 C1 N1 119.8(4) . .
N2 C1 C2 120.1(4) . .
N1 C1 C2 120.0(3) . .
C3 C2 C1 120.1(4) . .
C3 C2 H2 121(3) . .
C1 C2 H2 119(3) . .
C2 C3 C4 119.5(4) . .
C2 C3 H3 123(3) . .
C4 C3 H3 117(3) . .
C5 C4 C3 118.0(4) . .
C5 C4 H4 118(2) . .
C3 C4 H4 124(2) . .
C4 C5 N1 124.3(4) . .
C4 C5 H5 121(3) . .
N1 C5 H5 115(3) . .
C1 N1 C5 118.1(3) . .
C1 N1 Zn1 125.9(2) . .
C5 N1 Zn1 116.0(3) . .
C1 N2 H6 119(3) . .
C1 N2 H7 119(3) . .
H6 N2 H7 119(4) . .

loop_
_geom_bond_atom_site_label_1
_geom_bond_atom_site_label_2
_geom_bond_distance
_geom_bond_site_symmetry_2
Zn1 O3 1.929(3) .
Zn1 O1 1.936(3) .
Zn1 O2 1.945(3) .
Zn1 N1 2.045(3) .
P1 O2 1.515(3) 2_546
P1 O3 1.519(3) .
P1 O1 1.531(3) 3_536
P1 H1 1.26(3) .
O1 P1 1.531(3) 3_536
O2 P1 1.515(3) 2_556
C1 N2 1.342(5) .
C1 N1 1.351(5) .
C1 C2 1.421(6) .
C2 C3 1.359(6) .
C2 H2 0.87(5) .
C3 C4 1.403(6) .
C3 H3 0.89(5) .
C4 C5 1.349(6) .
C4 H4 0.97(4) .
C5 N1 1.366(5) .
C5 H5 0.88(4) .
N2 H6 0.74(4) .
N2 H7 0.77(4) .

loop_
_geom_hbond_atom_site_label_D
_geom_hbond_atom_site_label_H
_geom_hbond_atom_site_label_A
_geom_hbond_distance_DH
_geom_hbond_distance_HA
_geom_hbond_distance_DA
_geom_hbond_angle_DHA
_geom_hbond_site_symmetry_A
N2 H6 O2 0.74(4) 2.57(5) 3.271(6) 158(4) 4_535
N2 H7 O1 0.77(4) 2.29(4) 3.036(5) 163(4) 3_536
